data_4101748
loop_
_publ_author_name
'Yamashita, Mai'
'Furutachi, Hideki'
'Tosha, Takehiko'
'Fujinami, Shuhei'
'Saito, Wataru'
'Maeda, Yonezo'
'Takahashi, Kenji'
'Tanaka, Koji'
'Kitagawa, Teizo'
'Suzuki, Masatatsu'

_publ_section_title
;
 Regioselective arene hydroxylation mediated by a (mu-peroxo)diiron(III)
 complex: a functional model for toluene monooxygenase.
;
_journal_issue 1
_journal_name_full 'Journal of the American Chemical Society'
_journal_page_first 2
_journal_page_last 3
_journal_paper_doi 10.1021/ja063987z
_journal_volume 129
_journal_year 2007
_chemical_formula_moiety 'C54 H54 Fe2 N10 O3, 2(Cl O4)'
_chemical_formula_sum 'C54 H54 Cl2 Fe2 N10 O11'
_chemical_formula_weight 1201.67
_space_group_IT_number 2
_symmetry_cell_setting triclinic
_symmetry_Int_Tables_number 2
_symmetry_space_group_name_Hall '-P 1'
_symmetry_space_group_name_H-M 'P -1'
_cell_angle_alpha 79.861(8)
_cell_angle_beta 67.120(6)
_cell_angle_gamma 82.632(9)
_cell_formula_units_Z 2
_cell_length_a 11.7500(9)
_cell_length_b 14.469(1)
_cell_length_c 17.551(1)
_cell_measurement_reflns_used 12129
_cell_measurement_temperature 123.2
_cell_measurement_theta_max 27.5
_cell_measurement_theta_min 3.1
_cell_volume 2700.3(3)
_computing_cell_refinement CRYSTALClEAR
_computing_data_collection CRYSTALClEAR
_computing_data_reduction 'teXsan Ver. 1.11'
_computing_publication_material 'teXsan Ver. 1.11'
_computing_structure_refinement 'teXsan Ver. 1.10'
_computing_structure_solution SIR92
_diffrn_detector_area_resol_mean 14.62
_diffrn_measured_fraction_theta_full 0.9618
_diffrn_measured_fraction_theta_max 0.9618
_diffrn_measurement_device_type 'Rigaku/MSC Mercury CCD'
_diffrn_measurement_method \w
_diffrn_radiation_type 'Mo K\a'
_diffrn_radiation_wavelength 0.7107
_diffrn_reflns_av_R_equivalents 0.027
_diffrn_reflns_limit_h_max 13
_diffrn_reflns_limit_h_min -15
_diffrn_reflns_limit_k_max 18
_diffrn_reflns_limit_k_min -18
_diffrn_reflns_limit_l_max 22
_diffrn_reflns_limit_l_min -22
_diffrn_reflns_number 22979
_diffrn_reflns_theta_full 27.49
_diffrn_reflns_theta_max 27.49
_exptl_absorpt_coefficient_mu 0.707
_exptl_absorpt_correction_T_max 0.965
_exptl_absorpt_correction_T_min 0.842
_exptl_absorpt_correction_type multi-scan
_exptl_absorpt_process_details '(Jacobson, 1998)'
_exptl_crystal_colour 'Pale yellow'
_exptl_crystal_density_diffrn 1.478
_exptl_crystal_density_method 'not measured'
_exptl_crystal_description Prism
_exptl_crystal_F_000 1244.00
_exptl_crystal_size_max 0.20
_exptl_crystal_size_mid 0.10
_exptl_crystal_size_min 0.05
_refine_diff_density_max 1.07
_refine_diff_density_min -0.90
_refine_ls_extinction_method none
_refine_ls_goodness_of_fit_ref 1.436
_refine_ls_hydrogen_treatment noref
_refine_ls_number_parameters 712
_refine_ls_number_reflns 8809
_refine_ls_R_factor_gt 0.0437
_refine_ls_shift/su_max 0.0044
_refine_ls_structure_factor_coef F
_refine_ls_weighting_details 'w = 1/[\s^2^(Fo) + 0.00063|Fo|^2^]'
_refine_ls_weighting_scheme calc
_refine_ls_wR_factor_ref 0.0565
_reflns_number_gt 8809
_reflns_number_total 11888
_reflns_threshold_expression F^2^>3.0\s(F^2^)
_cod_data_source_file ja063987zsi20060606_093929.cif
_cod_data_source_block II
_cod_original_sg_symbol_H-M 'P -1         '
_cod_original_formula_sum 'C54 H54 Cl2 Fe2 N10 O11 '
_cod_database_code 4101748

loop_
_symmetry_equiv_pos_as_xyz
x,y,z
-x,-y,-z

loop_
_atom_site_label
_atom_site_type_symbol
_atom_site_fract_x
_atom_site_fract_y
_atom_site_fract_z
_atom_site_U_iso_or_equiv
_atom_site_adp_type
_atom_site_occupancy
_atom_site_calc_flag
_atom_site_refinement_flags
_atom_site_disorder_assembly
_atom_site_disorder_group
Fe1 Fe 0.44919(4) 0.20713(3) 0.67128(2) 0.01428(10) Uani 1.00 d . . .
Fe2 Fe 0.29092(4) 0.37219(3) 0.81009(2) 0.01453(10) Uani 1.00 d . . .
O1 O 0.4417(2) 0.2926(1) 0.7508(1) 0.0157(5) Uani 1.00 d . . .
O2 O 0.2813(2) 0.2510(1) 0.6668(1) 0.0219(5) Uani 1.00 d . . .
O3 O 0.2001(2) 0.3768(1) 0.7335(1) 0.0244(6) Uani 1.00 d . . .
N1 N 0.6127(2) 0.1461(2) 0.7048(1) 0.0165(6) Uani 1.00 d . . .
N2 N 0.5994(2) 0.2420(2) 0.5564(1) 0.0167(6) Uani 1.00 d . . .
N3 N 0.7471(2) 0.2885(2) 0.4363(1) 0.0199(6) Uani 1.00 d . . .
N4 N 0.4403(2) 0.0607(2) 0.6820(1) 0.0174(6) Uani 1.00 d . . .
N5 N 0.4036(2) -0.0887(2) 0.6996(1) 0.0254(7) Uani 1.00 d . . .
N6 N 0.4267(2) 0.4111(2) 0.8616(1) 0.0162(6) Uani 1.00 d . . .
N7 N 0.2222(2) 0.5090(2) 0.8443(1) 0.0157(6) Uani 1.00 d . . .
N8 N 0.1361(2) 0.6478(2) 0.8796(1) 0.0163(6) Uani 1.00 d . . .
N9 N 0.2484(2) 0.2790(2) 0.9221(1) 0.0173(6) Uani 1.00 d . . .
N10 N 0.2519(2) 0.1501(2) 1.0097(1) 0.0223(6) Uani 1.00 d . . .
C1 C 0.5220(3) 0.2676(2) 0.7960(2) 0.0178(7) Uani 1.00 d . . .
C2 C 0.6417(3) 0.2197(2) 0.7418(2) 0.0198(7) Uani 1.00 d . . .
C3 C 0.5446(3) 0.3558(2) 0.8227(2) 0.0193(7) Uani 1.00 d . . .
C4 C 0.7153(3) 0.1239(2) 0.6270(2) 0.0191(7) Uani 1.00 d . . .
C5 C 0.7106(2) 0.1958(2) 0.5551(2) 0.0175(7) Uani 1.00 d . . .
C6 C 0.8020(3) 0.2229(2) 0.4812(2) 0.0215(7) Uani 1.00 d . . .
C7 C 0.6249(3) 0.2986(2) 0.4831(2) 0.0182(7) Uani 1.00 d . . .
C8 C 0.8147(3) 0.3311(2) 0.3505(2) 0.0305(9) Uani 1.00 d . . .
C9 C 0.5365(3) 0.3635(2) 0.4565(2) 0.0204(7) Uani 1.00 d . . .
C10 C 0.5698(3) 0.4535(2) 0.4126(2) 0.0266(8) Uani 1.00 d . . .
C11 C 0.4853(4) 0.5137(2) 0.3876(2) 0.0343(9) Uani 1.00 d . . .
C12 C 0.3701(4) 0.4869(3) 0.4049(2) 0.043(1) Uani 1.00 d . . .
C13 C 0.3347(3) 0.3991(3) 0.4487(2) 0.044(1) Uani 1.00 d . . .
C14 C 0.4178(3) 0.3376(2) 0.4746(2) 0.0295(8) Uani 1.00 d . . .
C15 C 0.5708(3) 0.0598(2) 0.7646(2) 0.0217(7) Uani 1.00 d . . .
C16 C 0.4991(3) 0.0089(2) 0.7326(2) 0.0199(7) Uani 1.00 d . . .
C17 C 0.4762(3) -0.0828(2) 0.7440(2) 0.0259(8) Uani 1.00 d . . .
C18 C 0.3841(3) -0.0005(2) 0.6622(2) 0.0207(7) Uani 1.00 d . . .
C19 C 0.3624(4) -0.1761(2) 0.6911(2) 0.0377(10) Uani 1.00 d . . .
C20 C 0.3194(3) 0.0224(2) 0.6040(2) 0.0232(8) Uani 1.00 d . . .
C21 C 0.3756(3) 0.0814(2) 0.5292(2) 0.0282(8) Uani 1.00 d . . .
C22 C 0.3158(4) 0.1044(3) 0.4726(2) 0.039(1) Uani 1.00 d . . .
C23 C 0.2020(4) 0.0701(3) 0.4908(3) 0.046(1) Uani 1.00 d . . .
C24 C 0.1469(4) 0.0131(3) 0.5643(3) 0.046(1) Uani 1.00 d . . .
C25 C 0.2051(3) -0.0113(2) 0.6213(2) 0.0342(9) Uani 1.00 d . . .
C26 C 0.4357(3) 0.5139(2) 0.8393(2) 0.0195(7) Uani 1.00 d . . .
C27 C 0.3087(3) 0.5589(2) 0.8527(2) 0.0166(7) Uani 1.00 d . . .
C28 C 0.2564(3) 0.6441(2) 0.8746(2) 0.0185(7) Uani 1.00 d . . .
C29 C 0.1174(3) 0.5649(2) 0.8617(2) 0.0151(6) Uani 1.00 d . . .
C30 C 0.0450(3) 0.7265(2) 0.9080(2) 0.0234(8) Uani 1.00 d . . .
C31 C -0.0013(2) 0.5375(2) 0.8658(2) 0.0165(7) Uani 1.00 d . . .
C32 C -0.0364(3) 0.4465(2) 0.9017(2) 0.0218(7) Uani 1.00 d . . .
C33 C -0.1465(3) 0.4169(2) 0.9056(2) 0.0271(8) Uani 1.00 d . . .
C34 C -0.2224(3) 0.4787(3) 0.8736(2) 0.0319(9) Uani 1.00 d . . .
C35 C -0.1892(3) 0.5700(2) 0.8384(2) 0.0290(9) Uani 1.00 d . . .
C36 C -0.0792(3) 0.5994(2) 0.8340(2) 0.0216(7) Uani 1.00 d . . .
C37 C 0.3691(3) 0.3850(2) 0.9539(2) 0.0195(7) Uani 1.00 d . . .
C38 C 0.3091(3) 0.2944(2) 0.9721(2) 0.0186(7) Uani 1.00 d . . .
C39 C 0.3113(3) 0.2155(2) 1.0264(2) 0.0222(7) Uani 1.00 d . . .
C40 C 0.2166(3) 0.1890(2) 0.9457(2) 0.0190(7) Uani 1.00 d . . .
C41 C 0.2313(4) 0.0549(2) 1.0575(2) 0.0352(9) Uani 1.00 d . . .
C42 C 0.1569(3) 0.1416(2) 0.9049(2) 0.0203(7) Uani 1.00 d . . .
C43 C 0.0646(3) 0.1914(2) 0.8794(2) 0.0257(8) Uani 1.00 d . . .
C44 C 0.0090(3) 0.1495(2) 0.8390(2) 0.0308(9) Uani 1.00 d . . .
C45 C 0.0455(3) 0.0569(2) 0.8231(2) 0.0327(9) Uani 1.00 d . . .
C46 C 0.1359(3) 0.0076(2) 0.8488(2) 0.0329(9) Uani 1.00 d . . .
C47 C 0.1923(3) 0.0494(2) 0.8891(2) 0.0267(8) Uani 1.00 d . . .
C48 C 0.2021(3) 0.3186(2) 0.6869(2) 0.0186(7) Uani 1.00 d . . .
C49 C 0.1027(3) 0.3333(2) 0.6515(2) 0.0211(7) Uani 1.00 d . . .
C50 C 0.0937(3) 0.2670(2) 0.6057(2) 0.0308(9) Uani 1.00 d . . .
C51 C 0.0095(3) 0.2837(3) 0.5670(2) 0.041(1) Uani 1.00 d . . .
C52 C -0.0666(4) 0.3656(3) 0.5744(3) 0.046(1) Uani 1.00 d . . .
C53 C -0.0600(4) 0.4308(3) 0.6216(3) 0.049(1) Uani 1.00 d . . .
C54 C 0.0243(3) 0.4140(2) 0.6609(2) 0.0326(9) Uani 1.00 d . . .
Cl1 Cl 0.36533(7) -0.18562(5) 0.97858(5) 0.0271(2) Uani 1.00 d . . .
Cl2 Cl 0.12461(9) 0.14856(8) 1.28364(5) 0.0527(3) Uani 1.00 d . . .
O4 O 0.2577(2) -0.1713(2) 0.9565(2) 0.0392(7) Uani 1.00 d . . .
O5 O 0.4388(2) -0.1057(2) 0.9419(2) 0.0389(7) Uani 1.00 d . . .
O6 O 0.3279(3) -0.1964(2) 1.0671(2) 0.0581(9) Uani 1.00 d . . .
O7 O 0.4370(3) -0.2688(2) 0.9472(2) 0.061(1) Uani 1.00 d . . .
O8 O 0.2373(3) 0.1819(3) 1.2238(2) 0.073(1) Uani 1.00 d . . .
O9 O 0.0304(3) 0.1623(2) 1.2479(2) 0.0591(10) Uani 1.00 d . . .
O10 O 0.0860(3) 0.2028(3) 1.3524(2) 0.074(1) Uani 1.00 d . . .
O11 O 0.1434(3) 0.0524(3) 1.3110(2) 0.096(1) Uani 1.00 d . . .
H1 H 0.4819 0.2245 0.8449 0.0228 Uiso 1.00 calc . . .
H2 H 0.6886 0.1922 0.7749 0.0259 Uiso 1.00 calc . . .
H3 H 0.6891 0.2652 0.6986 0.0259 Uiso 1.00 calc . . .
H4 H 0.5974 0.3939 0.7748 0.0254 Uiso 1.00 calc . . .
H5 H 0.5848 0.3388 0.8616 0.0254 Uiso 1.00 calc . . .
H6 H 0.7925 0.1251 0.6333 0.0251 Uiso 1.00 calc . . .
H7 H 0.7084 0.0629 0.6170 0.0251 Uiso 1.00 calc . . .
H8 H 0.8880 0.2019 0.4633 0.0267 Uiso 1.00 calc . . .
H9 H 0.8803 0.3649 0.3481 0.0383 Uiso 1.00 calc . . .
H10 H 0.8472 0.2838 0.3146 0.0383 Uiso 1.00 calc . . .
H11 H 0.7594 0.3741 0.3305 0.0383 Uiso 1.00 calc . . .
H12 H 0.6507 0.4730 0.4011 0.0339 Uiso 1.00 calc . . .
H13 H 0.5095 0.5745 0.3573 0.0417 Uiso 1.00 calc . . .
H14 H 0.3117 0.5292 0.3873 0.0521 Uiso 1.00 calc . . .
H15 H 0.2534 0.3795 0.4598 0.0537 Uiso 1.00 calc . . .
H16 H 0.3937 0.2772 0.5055 0.0373 Uiso 1.00 calc . . .
H17 H 0.6408 0.0207 0.7689 0.0277 Uiso 1.00 calc . . .
H18 H 0.5203 0.0763 0.8185 0.0277 Uiso 1.00 calc . . .
H19 H 0.5046 -0.1342 0.7761 0.0319 Uiso 1.00 calc . . .
H20 H 0.3144 -0.2069 0.7450 0.0472 Uiso 1.00 calc . . .
H21 H 0.3133 -0.1629 0.6580 0.0472 Uiso 1.00 calc . . .
H22 H 0.4324 -0.2167 0.6654 0.0472 Uiso 1.00 calc . . .
H23 H 0.4552 0.1045 0.5171 0.0361 Uiso 1.00 calc . . .
H24 H 0.3546 0.1446 0.4209 0.0478 Uiso 1.00 calc . . .
H25 H 0.1603 0.0867 0.4521 0.0574 Uiso 1.00 calc . . .
H26 H 0.0673 -0.0100 0.5768 0.0545 Uiso 1.00 calc . . .
H27 H 0.1667 -0.0515 0.6724 0.0427 Uiso 1.00 calc . . .
H28 H 0.4693 0.5372 0.8733 0.0258 Uiso 1.00 calc . . .
H29 H 0.4890 0.5286 0.7821 0.0258 Uiso 1.00 calc . . .
H30 H 0.2952 0.6925 0.8843 0.0234 Uiso 1.00 calc . . .
H31 H 0.0730 0.7832 0.8724 0.0302 Uiso 1.00 calc . . .
H32 H -0.0323 0.7145 0.9067 0.0302 Uiso 1.00 calc . . .
H33 H 0.0335 0.7328 0.9636 0.0302 Uiso 1.00 calc . . .
H34 H 0.0160 0.4043 0.9243 0.0272 Uiso 1.00 calc . . .
H35 H -0.1692 0.3542 0.9295 0.0345 Uiso 1.00 calc . . .
H36 H -0.2984 0.4584 0.8756 0.0390 Uiso 1.00 calc . . .
H37 H -0.2433 0.6125 0.8172 0.0365 Uiso 1.00 calc . . .
H38 H -0.0553 0.6618 0.8090 0.0282 Uiso 1.00 calc . . .
H39 H 0.4304 0.3778 0.9778 0.0252 Uiso 1.00 calc . . .
H40 H 0.3080 0.4328 0.9778 0.0252 Uiso 1.00 calc . . .
H41 H 0.3467 0.2074 1.0683 0.0279 Uiso 1.00 calc . . .
H42 H 0.1830 0.0592 1.1147 0.0435 Uiso 1.00 calc . . .
H43 H 0.1900 0.0203 1.0359 0.0435 Uiso 1.00 calc . . .
H44 H 0.3093 0.0220 1.0534 0.0435 Uiso 1.00 calc . . .
H45 H 0.0410 0.2553 0.8893 0.0320 Uiso 1.00 calc . . .
H46 H -0.0549 0.1841 0.8219 0.0389 Uiso 1.00 calc . . .
H47 H 0.0063 0.0278 0.7958 0.0414 Uiso 1.00 calc . . .
H48 H 0.1604 -0.0562 0.8379 0.0415 Uiso 1.00 calc . . .
H49 H 0.2562 0.0144 0.9062 0.0340 Uiso 1.00 calc . . .
H50 H 0.1459 0.2096 0.6012 0.0380 Uiso 1.00 calc . . .
H51 H 0.0032 0.2380 0.5359 0.0511 Uiso 1.00 calc . . .
H52 H -0.1246 0.3771 0.5468 0.0561 Uiso 1.00 calc . . .
H53 H -0.1134 0.4874 0.6273 0.0586 Uiso 1.00 calc . . .
H54 H 0.0281 0.4585 0.6943 0.0407 Uiso 1.00 calc . . .

loop_
_atom_site_aniso_label
_atom_site_aniso_U_11
_atom_site_aniso_U_22
_atom_site_aniso_U_33
_atom_site_aniso_U_12
_atom_site_aniso_U_13
_atom_site_aniso_U_23
Fe1 0.0146(2) 0.0127(2) 0.0150(2) 0.0012(1) -0.0051(2) -0.0035(1)
Fe2 0.0142(2) 0.0137(2) 0.0169(2) 0.0010(1) -0.0065(2) -0.0053(1)
O1 0.0160(9) 0.0158(10) 0.0169(9) 0.0019(7) -0.0083(8) -0.0039(7)
O2 0.0166(10) 0.025(1) 0.028(1) 0.0043(8) -0.0112(8) -0.0103(9)
O3 0.027(1) 0.025(1) 0.031(1) 0.0056(9) -0.0190(9) -0.0129(9)
N1 0.018(1) 0.015(1) 0.016(1) 0.0026(9) -0.0054(9) -0.0037(9)
N2 0.016(1) 0.015(1) 0.017(1) 0.0014(9) -0.0045(9) -0.0031(9)
N3 0.019(1) 0.023(1) 0.017(1) -0.0034(10) -0.0044(10) -0.0033(9)
N4 0.020(1) 0.015(1) 0.015(1) 0.0012(9) -0.0048(9) -0.0020(9)
N5 0.037(2) 0.015(1) 0.022(1) -0.006(1) -0.007(1) -0.0019(10)
N6 0.016(1) 0.013(1) 0.020(1) -0.0002(9) -0.0062(9) -0.0047(9)
N7 0.016(1) 0.014(1) 0.017(1) -0.0008(9) -0.0063(9) -0.0036(9)
N8 0.019(1) 0.012(1) 0.017(1) 0.0003(9) -0.0056(9) -0.0027(9)
N9 0.017(1) 0.016(1) 0.019(1) -0.0008(9) -0.0053(9) -0.0043(9)
N10 0.025(1) 0.019(1) 0.018(1) -0.001(1) -0.004(1) -0.0011(9)
C1 0.020(1) 0.017(1) 0.019(1) 0.001(1) -0.011(1) -0.004(1)
C2 0.019(1) 0.020(1) 0.022(1) 0.003(1) -0.011(1) -0.005(1)
C3 0.016(1) 0.020(1) 0.024(1) 0.002(1) -0.009(1) -0.006(1)
C4 0.019(1) 0.016(1) 0.020(1) 0.006(1) -0.005(1) -0.006(1)
C5 0.015(1) 0.018(1) 0.020(1) 0.003(1) -0.006(1) -0.008(1)
C6 0.018(1) 0.025(2) 0.023(1) 0.000(1) -0.008(1) -0.009(1)
C7 0.020(1) 0.017(1) 0.017(1) -0.003(1) -0.005(1) -0.005(1)
C8 0.028(2) 0.037(2) 0.019(1) -0.007(1) -0.002(1) 0.001(1)
C9 0.026(2) 0.018(1) 0.014(1) 0.002(1) -0.006(1) -0.001(1)
C10 0.035(2) 0.023(2) 0.018(1) -0.001(1) -0.006(1) -0.003(1)
C11 0.052(2) 0.019(2) 0.021(2) 0.006(1) -0.007(1) 0.002(1)
C12 0.041(2) 0.045(2) 0.031(2) 0.017(2) -0.013(2) 0.008(2)
C13 0.027(2) 0.053(2) 0.041(2) 0.003(2) -0.012(2) 0.014(2)
C14 0.028(2) 0.028(2) 0.028(2) 0.000(1) -0.011(1) 0.006(1)
C15 0.026(2) 0.019(1) 0.018(1) 0.005(1) -0.008(1) -0.002(1)
C16 0.026(2) 0.017(1) 0.015(1) 0.001(1) -0.007(1) -0.002(1)
C17 0.040(2) 0.016(1) 0.019(1) 0.000(1) -0.009(1) 0.001(1)
C18 0.024(2) 0.017(1) 0.017(1) -0.002(1) -0.003(1) -0.003(1)
C19 0.059(2) 0.018(2) 0.037(2) -0.011(2) -0.018(2) -0.002(1)
C20 0.027(2) 0.019(1) 0.025(1) 0.002(1) -0.009(1) -0.011(1)
C21 0.035(2) 0.023(2) 0.023(1) 0.008(1) -0.008(1) -0.009(1)
C22 0.056(2) 0.034(2) 0.027(2) 0.020(2) -0.018(2) -0.015(1)
C23 0.061(3) 0.044(2) 0.054(2) 0.026(2) -0.042(2) -0.036(2)
C24 0.042(2) 0.046(2) 0.067(3) 0.009(2) -0.032(2) -0.034(2)
C25 0.035(2) 0.030(2) 0.043(2) -0.004(1) -0.015(2) -0.017(1)
C26 0.020(1) 0.017(1) 0.024(1) -0.001(1) -0.010(1) -0.004(1)
C27 0.019(1) 0.014(1) 0.017(1) -0.002(1) -0.007(1) -0.003(1)
C28 0.020(1) 0.016(1) 0.020(1) -0.004(1) -0.007(1) -0.004(1)
C29 0.019(1) 0.014(1) 0.011(1) 0.000(1) -0.006(1) -0.0023(10)
C30 0.024(2) 0.017(1) 0.030(2) 0.004(1) -0.010(1) -0.008(1)
C31 0.015(1) 0.017(1) 0.015(1) 0.001(1) -0.003(1) -0.006(1)
C32 0.022(1) 0.018(1) 0.025(1) -0.001(1) -0.008(1) -0.007(1)
C33 0.025(2) 0.023(2) 0.031(2) -0.006(1) -0.005(1) -0.009(1)
C34 0.021(2) 0.041(2) 0.038(2) -0.005(1) -0.010(1) -0.016(2)
C35 0.022(2) 0.035(2) 0.032(2) 0.005(1) -0.013(1) -0.009(1)
C36 0.022(1) 0.022(2) 0.021(1) 0.000(1) -0.008(1) -0.004(1)
C37 0.022(1) 0.020(1) 0.017(1) 0.001(1) -0.009(1) -0.005(1)
C38 0.017(1) 0.020(1) 0.019(1) 0.001(1) -0.005(1) -0.007(1)
C39 0.022(1) 0.024(2) 0.019(1) 0.000(1) -0.005(1) -0.004(1)
C40 0.017(1) 0.017(1) 0.019(1) 0.000(1) -0.002(1) -0.003(1)
C41 0.052(2) 0.022(2) 0.025(2) -0.008(2) -0.011(2) 0.007(1)
C42 0.019(1) 0.018(1) 0.019(1) -0.007(1) 0.000(1) -0.004(1)
C43 0.021(2) 0.022(2) 0.033(2) -0.003(1) -0.006(1) -0.008(1)
C44 0.023(2) 0.039(2) 0.031(2) -0.006(1) -0.007(1) -0.011(1)
C45 0.032(2) 0.037(2) 0.030(2) -0.018(2) -0.004(1) -0.013(1)
C46 0.037(2) 0.023(2) 0.033(2) -0.011(1) -0.004(1) -0.008(1)
C47 0.028(2) 0.020(2) 0.025(2) -0.004(1) -0.002(1) -0.003(1)
C48 0.016(1) 0.022(1) 0.018(1) -0.002(1) -0.007(1) -0.003(1)
C49 0.016(1) 0.027(2) 0.024(1) 0.000(1) -0.009(1) -0.009(1)
C50 0.023(2) 0.034(2) 0.044(2) 0.008(1) -0.019(1) -0.021(1)
C51 0.033(2) 0.053(2) 0.055(2) 0.008(2) -0.028(2) -0.034(2)
C52 0.038(2) 0.062(3) 0.060(2) 0.013(2) -0.039(2) -0.030(2)
C53 0.046(2) 0.045(2) 0.075(3) 0.021(2) -0.044(2) -0.029(2)
C54 0.032(2) 0.032(2) 0.047(2) 0.008(1) -0.026(2) -0.019(2)
Cl1 0.0300(4) 0.0206(4) 0.0372(4) -0.0005(3) -0.0196(3) -0.0050(3)
Cl2 0.0459(5) 0.0641(7) 0.0233(4) 0.0314(5) -0.0034(4) 0.0084(4)
O4 0.036(1) 0.028(1) 0.067(2) 0.005(1) -0.035(1) -0.012(1)
O5 0.039(1) 0.034(1) 0.045(1) -0.013(1) -0.016(1) 0.000(1)
O6 0.065(2) 0.069(2) 0.034(1) -0.006(2) -0.020(1) 0.014(1)
O7 0.049(2) 0.041(2) 0.123(3) 0.022(1) -0.058(2) -0.046(2)
O8 0.061(2) 0.102(3) 0.030(1) 0.007(2) 0.004(1) 0.001(2)
O9 0.080(2) 0.042(2) 0.062(2) 0.016(2) -0.042(2) -0.001(1)
O10 0.048(2) 0.122(3) 0.041(2) 0.034(2) -0.010(1) -0.028(2)
O11 0.077(2) 0.066(2) 0.095(3) 0.036(2) -0.009(2) 0.035(2)

loop_
_atom_type_symbol
_atom_type_description
_atom_type_scat_dispersion_real
_atom_type_scat_dispersion_imag
_atom_type_scat_source
H H 0.000 0.000
;International Tables for Crystallography
(1992, Vol. C, Table 6.1.1.2)
;
C C 0.003 0.002
;International Tables for Crystallography
(1992, Vol. C, Tables 4.2.6.8 and 6.1.1.1)
;
N N 0.006 0.003
;International Tables for Crystallography
(1992, Vol. C, Tables 4.2.6.8 and 6.1.1.1)
;
O O 0.011 0.006
;International Tables for Crystallography
(1992, Vol. C, Tables 4.2.6.8 and 6.1.1.1)
;
Fe Fe 0.346 0.844
;International Tables for Crystallography
(1992, Vol. C, Tables 4.2.6.8 and 6.1.1.1)
;
Cl Cl 0.148 0.159
;International Tables for Crystallography
(1992, Vol. C, Tables 4.2.6.8 and 6.1.1.1)
;

loop_
_geom_angle_atom_site_label_1
_geom_angle_atom_site_label_2
_geom_angle_atom_site_label_3
_geom_angle
_geom_angle_site_symmetry_1
_geom_angle_site_symmetry_2
_geom_angle_site_symmetry_3
_geom_angle_publ_flag
O1 Fe1 O2 95.68(8) . . . yes
O1 Fe1 N1 79.64(8) . . . yes
O1 Fe1 N2 108.69(8) . . . yes
O1 Fe1 N4 133.42(8) . . . yes
O2 Fe1 N1 167.71(8) . . . yes
O2 Fe1 N2 113.64(8) . . . yes
O2 Fe1 N4 99.71(9) . . . yes
N1 Fe1 N2 78.65(8) . . . yes
N1 Fe1 N4 76.11(9) . . . yes
N2 Fe1 N4 104.70(9) . . . yes
O1 Fe2 O3 98.99(8) . . . yes
O1 Fe2 N6 79.70(8) . . . yes
O1 Fe2 N7 145.15(8) . . . yes
O1 Fe2 N9 92.81(8) . . . yes
O3 Fe2 N6 159.18(8) . . . yes
O3 Fe2 N7 95.06(8) . . . yes
O3 Fe2 N9 122.00(9) . . . yes
N6 Fe2 N7 76.04(8) . . . yes
N6 Fe2 N9 78.78(9) . . . yes
N7 Fe2 N9 106.41(9) . . . yes
Fe1 O1 Fe2 124.38(9) . . . yes
Fe1 O1 C1 117.2(2) . . . yes
Fe2 O1 C1 112.8(2) . . . yes
Fe1 O2 C48 138.1(2) . . . yes
Fe2 O3 C48 130.6(2) . . . yes
Fe1 N1 C2 105.5(2) . . . yes
Fe1 N1 C4 107.7(2) . . . yes
Fe1 N1 C15 105.6(2) . . . yes
C2 N1 C4 112.5(2) . . . yes
C2 N1 C15 113.4(2) . . . yes
C4 N1 C15 111.5(2) . . . yes
Fe1 N2 C5 112.8(2) . . . yes
Fe1 N2 C7 140.8(2) . . . yes
C5 N2 C7 106.3(2) . . . yes
C6 N3 C7 108.1(2) . . . yes
C6 N3 C8 123.0(2) . . . yes
C7 N3 C8 128.8(2) . . . yes
Fe1 N4 C16 113.4(2) . . . yes
Fe1 N4 C18 139.5(2) . . . yes
C16 N4 C18 106.6(2) . . . yes
C17 N5 C18 108.0(2) . . . yes
C17 N5 C19 124.9(3) . . . yes
C18 N5 C19 127.0(3) . . . yes
Fe2 N6 C3 106.3(2) . . . yes
Fe2 N6 C26 106.5(2) . . . yes
Fe2 N6 C37 105.6(2) . . . yes
C3 N6 C26 113.8(2) . . . yes
C3 N6 C37 113.2(2) . . . yes
C26 N6 C37 110.8(2) . . . yes
Fe2 N7 C27 113.9(2) . . . yes
Fe2 N7 C29 139.8(2) . . . yes
C27 N7 C29 106.3(2) . . . yes
C28 N8 C29 108.1(2) . . . yes
C28 N8 C30 123.5(2) . . . yes
C29 N8 C30 128.2(2) . . . yes
Fe2 N9 C38 113.8(2) . . . yes
Fe2 N9 C40 134.6(2) . . . yes
C38 N9 C40 106.1(2) . . . yes
C39 N10 C40 108.6(2) . . . yes
C39 N10 C41 123.2(3) . . . yes
C40 N10 C41 128.2(3) . . . yes
O1 C1 C2 109.4(2) . . . yes
O1 C1 C3 109.0(2) . . . yes
C2 C1 C3 112.0(2) . . . yes
N1 C2 C1 109.4(2) . . . yes
N6 C3 C1 111.1(2) . . . yes
N1 C4 C5 109.6(2) . . . yes
N2 C5 C4 120.5(2) . . . yes
N2 C5 C6 109.6(2) . . . yes
C4 C5 C6 129.8(3) . . . yes
N3 C6 C5 106.3(2) . . . yes
N2 C7 N3 109.7(2) . . . yes
N2 C7 C9 126.4(2) . . . yes
N3 C7 C9 123.9(2) . . . yes
C7 C9 C10 120.7(3) . . . yes
C7 C9 C14 120.6(3) . . . yes
C10 C9 C14 118.7(3) . . . yes
C9 C10 C11 120.0(3) . . . yes
C10 C11 C12 120.6(3) . . . yes
C11 C12 C13 120.5(3) . . . yes
C12 C13 C14 119.8(3) . . . yes
C9 C14 C13 120.4(3) . . . yes
N1 C15 C16 107.8(2) . . . yes
N4 C16 C15 118.6(2) . . . yes
N4 C16 C17 109.2(3) . . . yes
C15 C16 C17 132.1(3) . . . yes
N5 C17 C16 106.5(3) . . . yes
N4 C18 N5 109.6(3) . . . yes
N4 C18 C20 125.2(3) . . . yes
N5 C18 C20 125.1(3) . . . yes
C18 C20 C21 117.9(3) . . . yes
C18 C20 C25 122.3(3) . . . yes
C21 C20 C25 119.8(3) . . . yes
C20 C21 C22 119.1(3) . . . yes
C21 C22 C23 120.4(3) . . . yes
C22 C23 C24 120.4(3) . . . yes
C23 C24 C25 120.3(4) . . . yes
C20 C25 C24 120.1(3) . . . yes
N6 C26 C27 108.3(2) . . . yes
N7 C27 C26 119.2(2) . . . yes
N7 C27 C28 109.4(2) . . . yes
C26 C27 C28 131.4(3) . . . yes
N8 C28 C27 106.6(2) . . . yes
N7 C29 N8 109.7(2) . . . yes
N7 C29 C31 124.8(2) . . . yes
N8 C29 C31 125.4(2) . . . yes
C29 C31 C32 118.7(2) . . . yes
C29 C31 C36 122.2(3) . . . yes
C32 C31 C36 119.1(3) . . . yes
C31 C32 C33 120.7(3) . . . yes
C32 C33 C34 119.5(3) . . . yes
C33 C34 C35 120.4(3) . . . yes
C34 C35 C36 120.2(3) . . . yes
C31 C36 C35 120.0(3) . . . yes
N6 C37 C38 108.8(2) . . . yes
N9 C38 C37 118.7(2) . . . yes
N9 C38 C39 109.6(3) . . . yes
C37 C38 C39 131.4(3) . . . yes
N10 C39 C38 106.3(3) . . . yes
N9 C40 N10 109.4(3) . . . yes
N9 C40 C42 124.2(3) . . . yes
N10 C40 C42 126.4(3) . . . yes
C40 C42 C43 119.2(3) . . . yes
C40 C42 C47 121.5(3) . . . yes
C43 C42 C47 119.2(3) . . . yes
C42 C43 C44 120.6(3) . . . yes
C43 C44 C45 119.8(3) . . . yes
C44 C45 C46 119.6(3) . . . yes
C45 C46 C47 120.9(3) . . . yes
C42 C47 C46 119.9(3) . . . yes
O2 C48 O3 125.6(3) . . . yes
O2 C48 C49 117.6(3) . . . yes
O3 C48 C49 116.8(2) . . . yes
C48 C49 C50 119.4(3) . . . yes
C48 C49 C54 120.4(3) . . . yes
C50 C49 C54 120.2(3) . . . yes
C49 C50 C51 119.7(3) . . . yes
C50 C51 C52 120.1(3) . . . yes
C51 C52 C53 120.3(3) . . . yes
C52 C53 C54 119.7(3) . . . yes
C49 C54 C53 119.9(3) . . . yes
O4 Cl1 O5 109.3(1) . . . yes
O4 Cl1 O6 109.8(2) . . . yes
O4 Cl1 O7 109.0(2) . . . yes
O5 Cl1 O6 109.3(2) . . . yes
O5 Cl1 O7 109.5(2) . . . yes
O6 Cl1 O7 109.9(2) . . . yes
O8 Cl2 O9 110.2(2) . . . yes
O8 Cl2 O10 107.7(2) . . . yes
O8 Cl2 O11 109.1(2) . . . yes
O9 Cl2 O10 108.8(2) . . . yes
O9 Cl2 O11 110.3(2) . . . yes
O10 Cl2 O11 110.7(2) . . . yes

loop_
_geom_bond_atom_site_label_1
_geom_bond_atom_site_label_2
_geom_bond_distance
_geom_bond_site_symmetry_1
_geom_bond_site_symmetry_2
_geom_bond_publ_flag
Fe1 O1 1.991(2) . . yes
Fe1 O2 2.021(2) . . yes
Fe1 N1 2.254(2) . . yes
Fe1 N2 2.130(2) . . yes
Fe1 N4 2.106(2) . . yes
Fe2 O1 2.003(2) . . yes
Fe2 O3 2.005(2) . . yes
Fe2 N6 2.282(2) . . yes
Fe2 N7 2.136(2) . . yes
Fe2 N9 2.099(2) . . yes
O1 C1 1.431(3) . . yes
O2 C48 1.257(3) . . yes
O3 C48 1.265(3) . . yes
N1 C2 1.476(4) . . yes
N1 C4 1.482(3) . . yes
N1 C15 1.482(4) . . yes
N2 C5 1.384(4) . . yes
N2 C7 1.344(3) . . yes
N3 C6 1.383(4) . . yes
N3 C7 1.352(4) . . yes
N3 C8 1.465(4) . . yes
N4 C16 1.392(4) . . yes
N4 C18 1.333(4) . . yes
N5 C17 1.379(4) . . yes
N5 C18 1.364(4) . . yes
N5 C19 1.460(4) . . yes
N6 C3 1.483(3) . . yes
N6 C26 1.478(4) . . yes
N6 C37 1.490(3) . . yes
N7 C27 1.387(4) . . yes
N7 C29 1.342(4) . . yes
N8 C28 1.376(4) . . yes
N8 C29 1.356(4) . . yes
N8 C30 1.470(4) . . yes
N9 C38 1.388(4) . . yes
N9 C40 1.349(4) . . yes
N10 C39 1.376(4) . . yes
N10 C40 1.355(4) . . yes
N10 C41 1.476(4) . . yes
C1 C2 1.518(4) . . yes
C1 C3 1.521(4) . . yes
C4 C5 1.502(4) . . yes
C5 C6 1.354(4) . . yes
C7 C9 1.466(4) . . yes
C9 C10 1.410(4) . . yes
C9 C14 1.390(4) . . yes
C10 C11 1.385(5) . . yes
C11 C12 1.361(6) . . yes
C12 C13 1.385(5) . . yes
C13 C14 1.391(4) . . yes
C15 C16 1.496(4) . . yes
C16 C17 1.353(4) . . yes
C18 C20 1.467(4) . . yes
C20 C21 1.401(4) . . yes
C20 C25 1.390(5) . . yes
C21 C22 1.398(5) . . yes
C22 C23 1.386(6) . . yes
C23 C24 1.369(6) . . yes
C24 C25 1.392(5) . . yes
C26 C27 1.496(4) . . yes
C27 C28 1.354(4) . . yes
C29 C31 1.469(4) . . yes
C31 C32 1.396(4) . . yes
C31 C36 1.401(4) . . yes
C32 C33 1.388(4) . . yes
C33 C34 1.385(5) . . yes
C34 C35 1.392(5) . . yes
C35 C36 1.382(4) . . yes
C37 C38 1.494(4) . . yes
C38 C39 1.355(4) . . yes
C40 C42 1.469(4) . . yes
C42 C43 1.400(4) . . yes
C42 C47 1.389(4) . . yes
C43 C44 1.382(4) . . yes
C44 C45 1.396(5) . . yes
C45 C46 1.381(5) . . yes
C46 C47 1.386(5) . . yes
C48 C49 1.499(4) . . yes
C49 C50 1.394(4) . . yes
C49 C54 1.383(4) . . yes
C50 C51 1.379(5) . . yes
C51 C52 1.383(5) . . yes
C52 C53 1.388(5) . . yes
C53 C54 1.388(5) . . yes
Cl1 O4 1.442(2) . . yes
Cl1 O5 1.435(2) . . yes
Cl1 O6 1.426(3) . . yes
Cl1 O7 1.440(3) . . yes
Cl2 O8 1.412(3) . . yes
Cl2 O9 1.449(3) . . yes
Cl2 O10 1.447(3) . . yes
Cl2 O11 1.408(3) . . yes

loop_
_geom_contact_atom_site_label_1
_geom_contact_atom_site_label_2
_geom_contact_distance
_geom_contact_site_symmetry_1
_geom_contact_site_symmetry_2
_geom_contact_publ_flag
O1 C11 3.330(4) . 2_666 ?
O4 C28 3.253(4) . 1_545 ?
O4 C47 3.306(4) . . ?
O4 C46 3.428(4) . . ?
O4 C30 3.493(4) . 1_545 ?
O5 C17 3.288(4) . . ?
O5 C39 3.350(4) . 2_657 ?
O5 C41 3.438(4) . . ?
O5 C15 3.521(4) . . ?
O5 C16 3.589(4) . . ?
O6 C3 3.331(4) . 2_657 ?
O6 C1 3.450(4) . 2_657 ?
O6 C2 3.463(4) . 2_657 ?
O7 C28 3.328(4) . 1_545 ?
O7 C39 3.366(4) . 2_657 ?
O7 C37 3.478(4) . 2_657 ?
O8 C39 3.190(4) . . ?
O9 C30 3.291(4) . 2_567 ?
O9 C8 3.470(4) . 1_456 ?
O9 C36 3.522(4) . 2_567 ?
O9 C25 3.543(5) . 2_557 ?
O10 C6 3.232(4) . 1_456 ?
O10 C23 3.422(5) . 1_556 ?
O10 C8 3.486(4) . 1_456 ?
O11 C4 3.129(4) . 2_657 ?
O11 C15 3.401(4) . 2_657 ?
O11 C24 3.408(6) . 2_557 ?
O11 C23 3.539(6) . 1_556 ?
N5 C22 3.515(4) . 2_656 ?
N9 C30 3.575(4) . 2_567 ?
N10 C30 3.584(4) . 2_567 ?
C4 C23 3.589(4) . 2_656 ?
C6 C24 3.566(5) . 2_656 ?
C6 C51 3.586(4) . 1_655 ?
C8 C29 3.578(4) . 2_666 ?
C8 C19 3.585(5) . 2_656 ?
C9 C11 3.429(4) . 2_666 ?
C9 C10 3.594(4) . 2_666 ?
C10 C10 3.300(6) . 2_666 ?
C10 C11 3.418(4) . 2_666 ?
C21 C21 3.450(6) . 2_656 ?
C28 C33 3.543(4) . 2_567 ?
C30 C40 3.398(4) . 2_567 ?
C35 C37 3.561(4) . 2_567 ?
C41 C45 3.527(5) . 2_557 ?
